data_4306160
loop_
_publ_author_name
'Yanfeng Bi'
'Yanling Li'
'Wuping Liao'
'Hongjie Zhang'
'Deqian Li'

_publ_section_title
;
A Unique Mn2Gd2 Tetranuclear Compound of p-tert-Butylthiacalix[4]arene
;
_journal_name_full 'Inorganic Chemistry'
_journal_page_first 9733
_journal_page_last 9735
_journal_paper_doi 10.1021/ic801086n
_journal_volume 47
_journal_year 2008
_chemical_formula_moiety {Mn2[Gd(CH3OH)2]2(OH)(C40H44S4O4)2}(OH)(CH3OH)10.04(H2O)1.39
_chemical_formula_sum 'C94.04 H148.94 Gd2 Mn2 O25.43 S8'
_chemical_formula_weight 2367.41
_chemical_name_systematic
; 
 ? 
;
_space_group_IT_number 15
_symmetry_cell_setting monoclinic
_symmetry_space_group_name_Hall '-C 2yc'
_symmetry_space_group_name_H-M 'C 1 2/c 1'
_atom_sites_solution_hydrogens geom
_atom_sites_solution_primary direct
_atom_sites_solution_secondary difmap
_audit_creation_method SHELXL-97
_cell_angle_alpha 90.00
_cell_angle_beta 96.543(5)
_cell_angle_gamma 90.00
_cell_formula_units_Z 8
_cell_length_a 35.358(5)
_cell_length_b 14.627(5)
_cell_length_c 45.311(5)
_cell_measurement_reflns_used 6551
_cell_measurement_temperature 150(2)
_cell_measurement_theta_max 27.8721
_cell_measurement_theta_min 2.3127
_cell_volume 23281(9)
_computing_cell_refinement 'SMART (Bruker, 2001)'
_computing_data_collection 'SMART (Bruker, 2001)'
_computing_data_reduction 'SAINT+ (Bruker, 1999)'
_computing_molecular_graphics 'PLATON (Spek, 2003)'
_computing_publication_material 'SHELXTL (1998)'
_computing_structure_refinement 'SHELXL-97 (Sheldrick, 1997)'
_computing_structure_solution 'SHELXS-97 (Sheldrick, 1990)'
_diffrn_ambient_temperature 150(2)
_diffrn_measured_fraction_theta_full 1.000
_diffrn_measured_fraction_theta_max 1.000
_diffrn_measurement_device_type 'CCD area detector'
_diffrn_measurement_method 'phi and omega scans'
_diffrn_radiation_monochromator graphite
_diffrn_radiation_source 'fine-focus sealed tube'
_diffrn_radiation_type MoK\a
_diffrn_radiation_wavelength 0.71069
_diffrn_reflns_av_R_equivalents 0.0470
_diffrn_reflns_av_sigmaI/netI 0.0453
_diffrn_reflns_limit_h_max 42
_diffrn_reflns_limit_h_min -42
_diffrn_reflns_limit_k_max 17
_diffrn_reflns_limit_k_min -13
_diffrn_reflns_limit_l_max 53
_diffrn_reflns_limit_l_min -53
_diffrn_reflns_number 77489
_diffrn_reflns_theta_full 25.00
_diffrn_reflns_theta_max 25.00
_diffrn_reflns_theta_min 1.39
_exptl_absorpt_coefficient_mu 1.543
_exptl_absorpt_correction_T_max 0.8016
_exptl_absorpt_correction_T_min 0.7277
_exptl_absorpt_correction_type empirical
_exptl_absorpt_process_details ' SADABS, Sheldrick, 1996'
_exptl_crystal_colour COLORLESS
_exptl_crystal_density_diffrn 1.351
_exptl_crystal_density_method 'not measured'
_exptl_crystal_description BLOCK
_exptl_crystal_F_000 9781
_exptl_crystal_size_max 0.22
_exptl_crystal_size_mid 0.16
_exptl_crystal_size_min 0.15
_refine_diff_density_max 2.160
_refine_diff_density_min -0.695
_refine_diff_density_rms 0.148
_refine_ls_extinction_method none
_refine_ls_goodness_of_fit_ref 1.061
_refine_ls_hydrogen_treatment constr
_refine_ls_matrix_type full
_refine_ls_number_parameters 1115
_refine_ls_number_reflns 20527
_refine_ls_number_restraints 54
_refine_ls_restrained_S_all 1.072
_refine_ls_R_factor_all 0.0714
_refine_ls_R_factor_gt 0.0549
_refine_ls_shift/su_max 0.001
_refine_ls_shift/su_mean 0.000
_refine_ls_structure_factor_coef Fsqd
_refine_ls_weighting_details 'calc w=1/[\s^2^(Fo^2^)+(0.0796P)^2^+198.1898P] where P=(Fo^2^+2Fc^2^)/3'
_refine_ls_weighting_scheme calc
_refine_ls_wR_factor_gt 0.1466
_refine_ls_wR_factor_ref 0.1542
_reflns_number_gt 16584
_reflns_number_total 20527
_reflns_threshold_expression >2sigma(I)
_cod_data_source_file ic801086n_si_002.cif
_cod_data_source_block s136m
_cod_depositor_comments
;
The following automatic conversions were performed:
'_symmetry_cell_setting' value 'Monoclinic' changed to 'monoclinic'
according to '/home/saulius/struct/CIF-dictionaries/cif_core.dic'
dictionary named 'cif_core.dic' version 2.4.1 from 2010-06-29.

Automatic conversion script
Id: cif_fix_enum 1527 2010-12-29 10:47:43Z saulius 
;
_cod_database_code 4306160

loop_
_symmetry_equiv_pos_as_xyz
'x, y, z'
'-x, y, -z+1/2'
'x+1/2, y+1/2, z'
'-x+1/2, y+1/2, -z+1/2'
'-x, -y, -z'
'x, -y, z-1/2'
'-x+1/2, -y+1/2, -z'
'x+1/2, -y+1/2, z-1/2'

loop_
_atom_site_label
_atom_site_type_symbol
_atom_site_fract_x
_atom_site_fract_y
_atom_site_fract_z
_atom_site_U_iso_or_equiv
_atom_site_adp_type
_atom_site_occupancy
_atom_site_symmetry_multiplicity
_atom_site_calc_flag
_atom_site_refinement_flags
_atom_site_disorder_assembly
_atom_site_disorder_group
Gd1 Gd -0.249437(8) 0.35157(2) -0.095945(6) 0.02109(9) Uani 1 1 d . . .
Gd2 Gd -0.240279(8) 0.10458(2) -0.097959(6) 0.02338(10) Uani 1 1 d . . .
Mn1 Mn -0.19477(2) 0.13815(6) -0.158294(19) 0.0206(2) Uani 1 1 d . . .
Mn2 Mn -0.20324(2) 0.35149(6) -0.156401(18) 0.01921(19) Uani 1 1 d . . .
S1 S -0.19150(4) 0.42497(12) -0.04765(3) 0.0276(4) Uani 1 1 d . . .
S2 S -0.17842(4) 0.04799(12) -0.05063(3) 0.0303(4) Uani 1 1 d . . .
S3 S -0.12149(4) 0.07403(11) -0.15885(3) 0.0254(3) Uani 1 1 d . . .
S4 S -0.13577(4) 0.44758(11) -0.15640(3) 0.0244(3) Uani 1 1 d . . .
S5 S -0.33032(4) 0.40195(11) -0.11700(3) 0.0242(3) Uani 1 1 d . . .
S6 S -0.31646(4) 0.02503(12) -0.12096(3) 0.0264(3) Uani 1 1 d . . .
S7 S -0.22555(4) 0.05775(10) -0.21150(3) 0.0194(3) Uani 1 1 d . . .
S8 S -0.24048(4) 0.42888(10) -0.20792(3) 0.0194(3) Uani 1 1 d . . .
O1 O -0.21555(11) 0.2316(3) -0.06710(9) 0.0260(10) Uani 1 1 d . . .
O2 O -0.18128(11) 0.0784(3) -0.11552(9) 0.0257(10) Uani 1 1 d . . .
O3 O -0.15668(11) 0.2532(3) -0.14659(10) 0.0262(10) Uani 1 1 d . . .
O4 O -0.19353(11) 0.4093(3) -0.11307(9) 0.0237(9) Uani 1 1 d . . .
O5 O -0.29012(11) 0.2181(3) -0.10440(9) 0.0258(10) Uani 1 1 d . . .
O6 O -0.24715(11) 0.0736(3) -0.14911(9) 0.0246(9) Uani 1 1 d . . .
O7 O -0.21616(14) 0.2447(3) -0.18680(9) 0.0333(11) Uani 1 1 d . . .
O8 O -0.25939(11) 0.3917(3) -0.14610(8) 0.0234(9) Uani 1 1 d . . .
O9 O -0.22304(13) 0.2369(3) -0.12562(9) 0.0301(10) Uani 1 1 d . . .
O10 O -0.25780(13) 0.5182(3) -0.09136(10) 0.0357(11) Uani 1 1 d . . .
O11 O -0.28311(13) 0.3645(4) -0.05187(10) 0.0375(12) Uani 1 1 d . . .
O12 O -0.26936(14) 0.0650(4) -0.05305(11) 0.0471(13) Uani 1 1 d . . .
O13 O -0.23744(14) -0.0622(4) -0.09641(11) 0.0409(12) Uani 1 1 d . . .
C1 C -0.17231(15) 0.3188(5) -0.03298(12) 0.0245(14) Uani 1 1 d . . .
C2 C -0.14343(17) 0.3217(5) -0.00947(13) 0.0301(15) Uani 1 1 d . . .
H2A H -0.1355 0.3793 -0.0013 0.036 Uiso 1 1 calc R . .
C3 C -0.12601(18) 0.2439(5) 0.00241(14) 0.0346(17) Uani 1 1 d . . .
C4 C -0.13814(17) 0.1618(5) -0.01071(13) 0.0312(16) Uani 1 1 d . . .
H4A H -0.1265 0.1067 -0.0033 0.037 Uiso 1 1 calc R . .
C5 C -0.16668(17) 0.1574(5) -0.03430(13) 0.0292(15) Uani 1 1 d . . .
C6 C -0.14037(18) 0.0339(5) -0.07288(14) 0.0284(14) Uani 1 1 d . . .
C7 C -0.10482(19) 0.0046(5) -0.06006(15) 0.0352(16) Uani 1 1 d . . .
H7A H -0.1015 -0.0106 -0.0395 0.042 Uiso 1 1 calc R . .
C8 C -0.07410(18) -0.0030(5) -0.07651(15) 0.0344(16) Uani 1 1 d . . .
C9 C -0.08025(18) 0.0204(5) -0.10651(15) 0.0341(16) Uani 1 1 d . . .
H9A H -0.0596 0.0166 -0.1182 0.041 Uiso 1 1 calc R . .
C10 C -0.11535(17) 0.0491(4) -0.11979(13) 0.0263(14) Uani 1 1 d . . .
C11 C -0.10081(16) 0.1852(5) -0.16082(13) 0.0254(14) Uani 1 1 d . . .
C12 C -0.06425(17) 0.1953(5) -0.16925(15) 0.0330(15) Uani 1 1 d . . .
H12A H -0.0497 0.1423 -0.1724 0.040 Uiso 1 1 calc R . .
C13 C -0.04862(19) 0.2810(5) -0.17310(17) 0.0403(18) Uani 1 1 d . . .
C14 C -0.07073(18) 0.3558(5) -0.16845(15) 0.0317(15) Uani 1 1 d . . .
H14A H -0.0606 0.4150 -0.1711 0.038 Uiso 1 1 calc R . .
C15 C -0.10728(16) 0.3491(4) -0.16004(13) 0.0242(13) Uani 1 1 d . . .
C16 C -0.13098(18) 0.4659(5) -0.11718(13) 0.0277(14) Uani 1 1 d . . .
C17 C -0.09722(18) 0.5039(5) -0.10341(14) 0.0336(16) Uani 1 1 d . . .
H17A H -0.0775 0.5190 -0.1151 0.040 Uiso 1 1 calc R . .
C18 C -0.0918(2) 0.5201(5) -0.07283(15) 0.0389(17) Uani 1 1 d . . .
C19 C -0.12135(18) 0.4980(5) -0.05643(15) 0.0341(16) Uani 1 1 d . . .
H19A H -0.1186 0.5100 -0.0357 0.041 Uiso 1 1 calc R . .
C20 C -0.15505(17) 0.4586(5) -0.06964(13) 0.0259(14) Uani 1 1 d . . .
C21 C -0.18627(17) 0.2363(5) -0.04555(12) 0.0265(14) Uani 1 1 d . . .
C22 C -0.14736(17) 0.0555(4) -0.10339(14) 0.0261(14) Uani 1 1 d . . .
C23 C -0.12304(16) 0.2616(4) -0.15574(13) 0.0242(13) Uani 1 1 d . . .
C24 C -0.16135(17) 0.4440(4) -0.10067(13) 0.0240(13) Uani 1 1 d . . .
C25 C -0.0943(2) 0.2460(6) 0.02855(16) 0.0414(18) Uani 1 1 d . . .
C26 C -0.0346(2) -0.0331(6) -0.06201(17) 0.047(2) Uani 1 1 d . . .
C27 C -0.0086(2) 0.2922(7) -0.1819(2) 0.064(3) Uani 1 1 d . . .
C28 C -0.0546(2) 0.5606(7) -0.05783(18) 0.056(2) Uani 1 1 d . . .
C29 C -0.0564(2) 0.2349(10) 0.0165(2) 0.094(4) Uani 1 1 d . . .
H29A H -0.0532 0.1711 0.0107 0.141 Uiso 1 1 calc R . .
H29B H -0.0358 0.2520 0.0318 0.141 Uiso 1 1 calc R . .
H29C H -0.0556 0.2745 -0.0009 0.141 Uiso 1 1 calc R . .
C30 C -0.0930(4) 0.3363(10) 0.0447(3) 0.144(8) Uani 1 1 d . . .
H30A H -0.0714 0.3368 0.0603 0.217 Uiso 1 1 calc R . .
H30B H -0.1167 0.3450 0.0536 0.217 Uiso 1 1 calc R . .
H30C H -0.0900 0.3860 0.0306 0.217 Uiso 1 1 calc R . .
C31 C -0.0997(3) 0.1729(10) 0.0507(2) 0.110(5) Uani 1 1 d . . .
H31A H -0.0933 0.1134 0.0426 0.166 Uiso 1 1 calc R . .
H31B H -0.1263 0.1724 0.0548 0.166 Uiso 1 1 calc R . .
H31C H -0.0831 0.1848 0.0691 0.166 Uiso 1 1 calc R . .
C32 C -0.0093(3) 0.0509(8) -0.0582(3) 0.087(4) Uani 1 1 d . . .
H32A H 0.0162 0.0330 -0.0491 0.130 Uiso 1 1 calc R . .
H32B H -0.0203 0.0950 -0.0452 0.130 Uiso 1 1 calc R . .
H32C H -0.0074 0.0789 -0.0776 0.130 Uiso 1 1 calc R . .
C33 C -0.0366(3) -0.0767(8) -0.0315(2) 0.079(3) Uani 1 1 d . . .
H33A H -0.0110 -0.0940 -0.0228 0.118 Uiso 1 1 calc R . .
H33B H -0.0528 -0.1312 -0.0337 0.118 Uiso 1 1 calc R . .
H33C H -0.0474 -0.0327 -0.0184 0.118 Uiso 1 1 calc R . .
C34 C -0.0168(3) -0.1017(8) -0.0815(2) 0.072(3) Uani 1 1 d . . .
H34A H 0.0062 -0.1274 -0.0705 0.108 Uiso 1 1 calc R . .
H34B H -0.0102 -0.0711 -0.0994 0.108 Uiso 1 1 calc R . .
H34C H -0.0350 -0.1510 -0.0871 0.108 Uiso 1 1 calc R . .
C35 C 0.0176(4) 0.2351(12) -0.1656(4) 0.146(6) Uani 1 1 d U . .
H35A H 0.0197 0.2524 -0.1445 0.218 Uiso 1 1 calc R . .
H35B H 0.0426 0.2414 -0.1728 0.218 Uiso 1 1 calc R . .
H35C H 0.0091 0.1715 -0.1678 0.218 Uiso 1 1 calc R . .
C36 C -0.0065(5) 0.2341(12) -0.2111(4) 0.148(6) Uani 1 1 d U . .
H36A H 0.0147 0.2556 -0.2213 0.223 Uiso 1 1 calc R . .
H36B H -0.0304 0.2410 -0.2242 0.223 Uiso 1 1 calc R . .
H36C H -0.0027 0.1695 -0.2058 0.223 Uiso 1 1 calc R . .
C37 C -0.0022(4) 0.3794(10) -0.1962(4) 0.137(5) Uani 1 1 d U . .
H37A H 0.0110 0.4214 -0.1816 0.205 Uiso 1 1 calc R . .
H37B H -0.0267 0.4059 -0.2042 0.205 Uiso 1 1 calc R . .
H37C H 0.0135 0.3696 -0.2125 0.205 Uiso 1 1 calc R . .
C38 C -0.0231(4) 0.5536(13) -0.0773(3) 0.138(5) Uani 1 1 d U . .
H38A H -0.0058 0.6054 -0.0734 0.208 Uiso 1 1 calc R . .
H38B H -0.0340 0.5543 -0.0982 0.208 Uiso 1 1 calc R . .
H38C H -0.0092 0.4964 -0.0730 0.208 Uiso 1 1 calc R . .
C39 C -0.0421(4) 0.5130(11) -0.0299(3) 0.123(5) Uani 1 1 d U . .
H39A H -0.0248 0.5525 -0.0172 0.184 Uiso 1 1 calc R . .
H39B H -0.0289 0.4565 -0.0342 0.184 Uiso 1 1 calc R . .
H39C H -0.0643 0.4982 -0.0197 0.184 Uiso 1 1 calc R . .
C40 C -0.0612(5) 0.6571(12) -0.0493(4) 0.159(7) Uani 1 1 d U . .
H40A H -0.0532 0.6983 -0.0644 0.238 Uiso 1 1 calc R . .
H40B H -0.0465 0.6703 -0.0301 0.238 Uiso 1 1 calc R . .
H40C H -0.0883 0.6663 -0.0476 0.238 Uiso 1 1 calc R . .
C41 C -0.34966(16) 0.2892(4) -0.12205(13) 0.0235(13) Uani 1 1 d . . .
C42 C -0.38818(17) 0.2821(5) -0.13268(13) 0.0277(14) Uani 1 1 d . . .
H42A H -0.4030 0.3361 -0.1358 0.033 Uiso 1 1 calc R . .
C43 C -0.40532(17) 0.1975(5) -0.13877(14) 0.0331(16) Uani 1 1 d . . .
C44 C -0.38223(17) 0.1209(5) -0.13431(14) 0.0300(15) Uani 1 1 d . . .
H44A H -0.3930 0.0621 -0.1384 0.036 Uiso 1 1 calc R . .
C45 C -0.34405(17) 0.1277(4) -0.12409(13) 0.0239(13) Uani 1 1 d . . .
C46 C -0.30860(17) 0.0057(4) -0.15883(13) 0.0253(13) Uani 1 1 d . . .
C47 C -0.33606(18) -0.0346(5) -0.17851(14) 0.0307(15) Uani 1 1 d . . .
H47A H -0.3590 -0.0543 -0.1714 0.037 Uiso 1 1 calc R . .
C48 C -0.33170(18) -0.0480(5) -0.20834(15) 0.0324(15) Uani 1 1 d . . .
C49 C -0.29699(17) -0.0192(4) -0.21759(14) 0.0270(14) Uani 1 1 d . . .
H49A H -0.2927 -0.0278 -0.2377 0.032 Uiso 1 1 calc R . .
C50 C -0.26906(16) 0.0213(4) -0.19816(14) 0.0227(13) Uani 1 1 d . . .
C51 C -0.24035(15) 0.1620(4) -0.22974(12) 0.0189(12) Uani 1 1 d . . .
C52 C -0.25757(18) 0.1616(4) -0.25870(14) 0.0272(14) Uani 1 1 d . . .
H52A H -0.2605 0.1052 -0.2691 0.033 Uiso 1 1 calc R . .
C53 C -0.27089(19) 0.2424(4) -0.27318(14) 0.0296(15) Uani 1 1 d . . .
C54 C -0.26596(17) 0.3231(4) -0.25685(13) 0.0244(13) Uani 1 1 d . . .
H54A H -0.2752 0.3788 -0.2657 0.029 Uiso 1 1 calc R . .
C55 C -0.24791(15) 0.3248(4) -0.22795(12) 0.0187(12) Uani 1 1 d . . .
C56 C -0.28506(15) 0.4463(4) -0.19398(12) 0.0196(12) Uani 1 1 d . . .
C57 C -0.31588(17) 0.4796(4) -0.21243(13) 0.0257(14) Uani 1 1 d . . .
H57A H -0.3125 0.4958 -0.2323 0.031 Uiso 1 1 calc R . .
C58 C -0.35152(18) 0.4899(5) -0.20286(14) 0.0297(15) Uani 1 1 d . . .
C59 C -0.35537(17) 0.4659(5) -0.17351(14) 0.0292(15) Uani 1 1 d . . .
H59A H -0.3795 0.4719 -0.1664 0.035 Uiso 1 1 calc R . .
C60 C -0.32475(16) 0.4333(4) -0.15439(13) 0.0224(13) Uani 1 1 d . . .
C61 C -0.32634(16) 0.2119(5) -0.11612(12) 0.0253(14) Uani 1 1 d . . .
C62 C -0.27369(16) 0.0349(4) -0.16777(13) 0.0220(13) Uani 1 1 d . . .
C63 C -0.23423(16) 0.2437(4) -0.21389(13) 0.0206(12) Uani 1 1 d . . .
C64 C -0.28836(16) 0.4222(4) -0.16418(12) 0.0200(12) Uani 1 1 d . . .
C65 C -0.44793(18) 0.1931(6) -0.15031(16) 0.0398(17) Uani 1 1 d . . .
C66 C -0.3616(2) -0.0929(6) -0.23094(17) 0.051(2) Uani 1 1 d . . .
C67 C -0.2872(3) 0.2410(5) -0.30597(17) 0.048(2) Uani 1 1 d . . .
C68 C -0.3866(2) 0.5226(6) -0.22344(15) 0.0409(18) Uani 1 1 d . . .
C69 C -0.4556(2) 0.2447(8) -0.1795(2) 0.071(3) Uani 1 1 d . . .
H69A H -0.4427 0.2140 -0.1947 0.106 Uiso 1 1 calc R . .
H69B H -0.4460 0.3074 -0.1768 0.106 Uiso 1 1 calc R . .
H69C H -0.4831 0.2461 -0.1857 0.106 Uiso 1 1 calc R . .
C70 C -0.4613(3) 0.0957(7) -0.1556(3) 0.096(4) Uani 1 1 d . . .
H70A H -0.4466 0.0667 -0.1701 0.144 Uiso 1 1 calc R . .
H70B H -0.4884 0.0957 -0.1634 0.144 Uiso 1 1 calc R . .
H70C H -0.4578 0.0616 -0.1369 0.144 Uiso 1 1 calc R . .
C71 C -0.4709(2) 0.2386(7) -0.1270(2) 0.059(2) Uani 1 1 d . . .
H71A H -0.4675 0.2031 -0.1085 0.088 Uiso 1 1 calc R . .
H71B H -0.4979 0.2401 -0.1347 0.088 Uiso 1 1 calc R . .
H71C H -0.4617 0.3011 -0.1231 0.088 Uiso 1 1 calc R . .
C72 C -0.3689(3) -0.0345(11) -0.2581(2) 0.120(6) Uani 1 1 d . . .
H72A H -0.3739 0.0285 -0.2522 0.181 Uiso 1 1 calc R . .
H72B H -0.3910 -0.0580 -0.2708 0.181 Uiso 1 1 calc R . .
H72C H -0.3465 -0.0356 -0.2690 0.181 Uiso 1 1 calc R . .
C73 C -0.3460(3) -0.1851(9) -0.2404(3) 0.118(6) Uani 1 1 d . . .
H73A H -0.3656 -0.2166 -0.2537 0.177 Uiso 1 1 calc R . .
H73B H -0.3390 -0.2228 -0.2228 0.177 Uiso 1 1 calc R . .
H73C H -0.3236 -0.1747 -0.2508 0.177 Uiso 1 1 calc R . .
C74 C -0.3982(2) -0.1109(8) -0.2178(2) 0.078(3) Uani 1 1 d . . .
H74A H -0.4096 -0.0526 -0.2127 0.117 Uiso 1 1 calc R . .
H74B H -0.3929 -0.1480 -0.1998 0.117 Uiso 1 1 calc R . .
H74C H -0.4160 -0.1437 -0.2322 0.117 Uiso 1 1 calc R . .
C75 C -0.3097(3) 0.3270(6) -0.31502(18) 0.062(3) Uani 1 1 d . . .
H75A H -0.3322 0.3300 -0.3043 0.093 Uiso 1 1 calc R . .
H75B H -0.3177 0.3255 -0.3364 0.093 Uiso 1 1 calc R . .
H75C H -0.2937 0.3808 -0.3102 0.093 Uiso 1 1 calc R . .
C76 C -0.2529(4) 0.2357(9) -0.32409(18) 0.090(4) Uani 1 1 d . . .
H76A H -0.2359 0.2878 -0.3190 0.135 Uiso 1 1 calc R . .
H76B H -0.2619 0.2373 -0.3453 0.135 Uiso 1 1 calc R . .
H76C H -0.2390 0.1786 -0.3194 0.135 Uiso 1 1 calc R . .
C77 C -0.3124(3) 0.1585(6) -0.3133(2) 0.083(4) Uani 1 1 d . . .
H77A H -0.3323 0.1566 -0.2999 0.124 Uiso 1 1 calc R . .
H77B H -0.2970 0.1027 -0.3107 0.124 Uiso 1 1 calc R . .
H77C H -0.3241 0.1627 -0.3339 0.124 Uiso 1 1 calc R . .
C78 C -0.4157(2) 0.4464(8) -0.2274(2) 0.072(3) Uani 1 1 d . . .
H78A H -0.4213 0.4250 -0.2078 0.108 Uiso 1 1 calc R . .
H78B H -0.4056 0.3956 -0.2382 0.108 Uiso 1 1 calc R . .
H78C H -0.4391 0.4692 -0.2386 0.108 Uiso 1 1 calc R . .
C79 C -0.4043(3) 0.6054(7) -0.20950(19) 0.070(3) Uani 1 1 d . . .
H79A H -0.4133 0.5873 -0.1907 0.105 Uiso 1 1 calc R . .
H79B H -0.4258 0.6282 -0.2231 0.105 Uiso 1 1 calc R . .
H79C H -0.3851 0.6537 -0.2058 0.105 Uiso 1 1 calc R . .
C80 C -0.3760(2) 0.5516(7) -0.25427(16) 0.057(2) Uani 1 1 d . . .
H80A H -0.3651 0.4993 -0.2639 0.085 Uiso 1 1 calc R . .
H80B H -0.3573 0.6012 -0.2519 0.085 Uiso 1 1 calc R . .
H80C H -0.3989 0.5727 -0.2666 0.085 Uiso 1 1 calc R . .
C81 C -0.2470(3) 0.5866(7) -0.1109(2) 0.074(3) Uani 1 1 d U . .
H81A H -0.2319 0.6335 -0.0994 0.112 Uiso 1 1 calc R . .
H81B H -0.2698 0.6147 -0.1214 0.112 Uiso 1 1 calc R . .
H81C H -0.2317 0.5590 -0.1253 0.112 Uiso 1 1 calc R . .
C82 C -0.2760(3) 0.3182(9) -0.0257(2) 0.079(3) Uani 1 1 d . . .
H82A H -0.3000 0.2949 -0.0198 0.119 Uiso 1 1 calc R . .
H82B H -0.2641 0.3594 -0.0104 0.119 Uiso 1 1 calc R . .
H82C H -0.2588 0.2669 -0.0283 0.119 Uiso 1 1 calc R . .
C83 C -0.3045(3) 0.0830(8) -0.0451(2) 0.080(3) Uani 1 1 d . . .
H83A H -0.3025 0.0967 -0.0238 0.120 Uiso 1 1 calc R . .
H83B H -0.3210 0.0295 -0.0494 0.120 Uiso 1 1 calc R . .
H83C H -0.3155 0.1356 -0.0564 0.120 Uiso 1 1 calc R . .
C84 C -0.2183(6) -0.1189(14) -0.1111(5) 0.179(8) Uani 1 1 d U . .
H84A H -0.2235 -0.1817 -0.1052 0.269 Uiso 1 1 calc R . .
H84B H -0.1910 -0.1062 -0.1068 0.269 Uiso 1 1 calc R . .
H84C H -0.2260 -0.1115 -0.1325 0.269 Uiso 1 1 calc R . .
O14 O -0.05733(18) -0.0169(5) -0.35423(14) 0.0663(17) Uiso 1 1 d . . .
C85 C -0.0660(3) 0.0288(8) -0.3815(3) 0.084(3) Uiso 1 1 d . . .
O15 O -0.01933(19) 0.9510(5) -0.16501(15) 0.0732(19) Uiso 1 1 d . . .
C86 C -0.0221(3) 0.9632(8) -0.1966(3) 0.083(3) Uiso 1 1 d . . .
O16 O -0.0497(2) 0.2737(5) -0.09304(16) 0.0756(19) Uiso 1 1 d . . .
C87 C -0.0821(2) 0.2599(6) -0.07715(19) 0.052(2) Uiso 1 1 d . . .
O17 O -0.3488(2) 0.2271(6) -0.23811(19) 0.096(2) Uiso 1 1 d . . .
C88 C -0.3439(2) 0.2210(6) -0.20680(19) 0.053(2) Uiso 1 1 d . . .
O18 O -0.4741(3) 0.7774(6) -0.0705(2) 0.106(3) Uiso 1 1 d . . .
C89 C -0.4711(4) 0.7878(10) -0.0384(3) 0.109(4) Uiso 1 1 d . . .
O19 O -0.0880(3) 0.7346(7) -0.2207(2) 0.126(3) Uiso 1 1 d . . .
C90 C -0.0594(6) 0.6872(14) -0.2345(4) 0.154(7) Uiso 1 1 d . . .
O20 O -0.0677(3) 0.8041(8) -0.1665(3) 0.145(4) Uiso 1 1 d . . .
C91 C -0.0873(6) 0.7702(14) -0.1437(5) 0.162(7) Uiso 1 1 d . . .
O21 O -0.0885(4) 0.3309(10) -0.4064(3) 0.152(6) Uiso 0.92(2) 1 d P . .
C92 C -0.0902(6) 0.4273(15) -0.4156(5) 0.152(6) Uiso 0.92(2) 1 d P . .
O22 O -0.3793(6) 0.5763(13) -0.0148(4) 0.121(7) Uiso 0.522(17) 1 d P . .
C93 C -0.3974(9) 0.603(2) -0.0428(7) 0.121(7) Uiso 0.522(17) 1 d P . .
O23 O -0.2885(6) 0.8163(15) -0.0818(4) 0.159(8) Uiso 0.67(2) 1 d P . .
C94 C -0.2838(9) 0.806(2) -0.0633(7) 0.159(8) Uiso 0.67(2) 1 d P . .
O24 O -0.3506(6) 0.7489(12) -0.1095(4) 0.215(9) Uiso 0.93(3) 1 d P . .
C95 C -0.3525(9) 0.7230(19) -0.1378(7) 0.215(9) Uiso 0.93(3) 1 d P . .
O1W O -0.3103(3) 0.5408(5) -0.04063(16) 0.102(3) Uani 1 1 d U . .
H1 H -0.3288 0.5071 -0.0370 0.123 Uiso 1 1 d R . .
H2 H -0.2889 0.5599 -0.0320 0.123 Uiso 1 1 d R . .
O2W O -0.2434(3) 0.9182(7) -0.0105(2) 0.115(3) Uiso 1 1 d . . .
O3W O -0.2386(7) 0.6513(17) -0.0454(5) 0.116(12) Uiso 0.39(2) 1 d P . .

loop_
_atom_site_aniso_label
_atom_site_aniso_U_11
_atom_site_aniso_U_22
_atom_site_aniso_U_33
_atom_site_aniso_U_23
_atom_site_aniso_U_13
_atom_site_aniso_U_12
Gd1 0.01592(15) 0.03066(19) 0.01680(15) 0.00115(12) 0.00230(10) 0.00415(12)
Gd2 0.01882(15) 0.0317(2) 0.02002(16) 0.00646(13) 0.00395(11) 0.00261(13)
Mn1 0.0183(4) 0.0225(5) 0.0212(4) 0.0040(4) 0.0038(3) 0.0024(4)
Mn2 0.0164(4) 0.0227(5) 0.0188(4) -0.0008(4) 0.0033(3) 0.0016(4)
S1 0.0231(7) 0.0394(10) 0.0202(7) -0.0022(7) 0.0018(6) 0.0049(7)
S2 0.0272(8) 0.0390(10) 0.0249(8) 0.0089(7) 0.0040(6) 0.0072(7)
S3 0.0214(7) 0.0284(9) 0.0270(8) 0.0010(7) 0.0051(6) 0.0056(6)
S4 0.0225(7) 0.0269(9) 0.0239(8) 0.0006(6) 0.0032(6) -0.0004(6)
S5 0.0192(7) 0.0344(9) 0.0190(7) -0.0005(6) 0.0027(5) 0.0048(6)
S6 0.0230(7) 0.0316(9) 0.0259(8) 0.0043(7) 0.0084(6) -0.0008(6)
S7 0.0192(7) 0.0171(8) 0.0225(7) -0.0001(6) 0.0054(5) 0.0005(6)
S8 0.0212(7) 0.0173(8) 0.0198(7) -0.0002(6) 0.0032(5) 0.0001(6)
O1 0.022(2) 0.034(3) 0.021(2) 0.0011(18) -0.0034(17) 0.0036(18)
O2 0.018(2) 0.034(3) 0.025(2) 0.0109(19) 0.0020(16) 0.0071(18)
O3 0.016(2) 0.024(2) 0.040(3) 0.0000(19) 0.0106(18) -0.0007(17)
O4 0.017(2) 0.033(3) 0.021(2) -0.0041(18) 0.0022(16) -0.0006(18)
O5 0.016(2) 0.036(3) 0.025(2) 0.0002(19) 0.0031(16) 0.0017(18)
O6 0.020(2) 0.032(3) 0.022(2) 0.0026(18) 0.0049(16) -0.0051(18)
O7 0.056(3) 0.019(2) 0.022(2) -0.0006(18) -0.007(2) 0.006(2)
O8 0.018(2) 0.034(3) 0.018(2) 0.0008(18) 0.0000(16) 0.0070(18)
O9 0.038(3) 0.024(3) 0.032(2) 0.0050(19) 0.019(2) 0.002(2)
O10 0.037(3) 0.037(3) 0.033(3) -0.001(2) 0.003(2) 0.004(2)
O11 0.034(3) 0.056(3) 0.023(2) 0.002(2) 0.0030(19) 0.011(2)
O12 0.039(3) 0.064(4) 0.038(3) 0.012(3) 0.004(2) -0.004(3)
O13 0.039(3) 0.040(3) 0.045(3) 0.007(2) 0.008(2) 0.011(2)
C1 0.014(3) 0.041(4) 0.019(3) 0.004(3) 0.004(2) 0.004(3)
C2 0.023(3) 0.046(4) 0.022(3) -0.002(3) 0.006(2) 0.005(3)
C3 0.021(3) 0.055(5) 0.027(3) 0.001(3) 0.001(3) 0.008(3)
C4 0.026(3) 0.046(5) 0.023(3) 0.007(3) 0.004(3) 0.012(3)
C5 0.023(3) 0.044(4) 0.022(3) 0.005(3) 0.007(2) 0.009(3)
C6 0.028(3) 0.028(4) 0.029(3) 0.003(3) 0.003(3) 0.010(3)
C7 0.036(4) 0.039(4) 0.029(3) 0.004(3) -0.002(3) 0.015(3)
C8 0.026(3) 0.040(4) 0.035(4) -0.001(3) -0.004(3) 0.011(3)
C9 0.023(3) 0.042(4) 0.037(4) -0.001(3) 0.004(3) 0.012(3)
C10 0.025(3) 0.028(4) 0.026(3) 0.002(3) 0.004(2) 0.007(3)
C11 0.021(3) 0.035(4) 0.020(3) 0.000(3) 0.004(2) 0.003(3)
C12 0.019(3) 0.041(4) 0.040(4) 0.001(3) 0.006(3) 0.005(3)
C13 0.021(3) 0.051(5) 0.051(4) 0.006(4) 0.014(3) 0.005(3)
C14 0.023(3) 0.036(4) 0.037(4) 0.003(3) 0.010(3) -0.005(3)
C15 0.020(3) 0.029(4) 0.024(3) 0.001(3) 0.005(2) 0.001(3)
C16 0.030(3) 0.028(4) 0.025(3) -0.001(3) 0.003(3) 0.000(3)
C17 0.028(3) 0.042(4) 0.029(3) 0.002(3) 0.002(3) -0.012(3)
C18 0.042(4) 0.040(5) 0.033(4) 0.002(3) -0.006(3) -0.012(3)
C19 0.033(4) 0.040(4) 0.028(3) -0.004(3) -0.002(3) -0.010(3)
C20 0.025(3) 0.034(4) 0.018(3) -0.001(3) 0.000(2) 0.001(3)
C21 0.022(3) 0.044(4) 0.013(3) 0.005(3) 0.002(2) 0.007(3)
C22 0.027(3) 0.020(3) 0.032(3) 0.003(3) 0.002(3) 0.003(3)
C23 0.021(3) 0.032(4) 0.020(3) 0.000(3) 0.001(2) 0.003(3)
C24 0.025(3) 0.018(3) 0.029(3) 0.000(3) 0.001(2) 0.000(3)
C25 0.034(4) 0.057(5) 0.030(4) 0.003(3) -0.008(3) 0.010(4)
C26 0.030(4) 0.065(6) 0.044(4) -0.002(4) -0.006(3) 0.025(4)
C27 0.024(4) 0.070(7) 0.103(8) 0.023(6) 0.029(4) 0.007(4)
C28 0.051(5) 0.074(7) 0.040(4) 0.001(4) -0.005(4) -0.035(5)
C29 0.034(5) 0.190(14) 0.055(6) 0.008(7) -0.011(4) 0.005(6)
C30 0.158(13) 0.134(12) 0.113(10) -0.062(9) -0.108(10) 0.084(11)
C31 0.097(8) 0.174(13) 0.048(6) 0.057(7) -0.045(6) -0.057(9)
C32 0.040(5) 0.109(10) 0.103(9) -0.005(7) -0.026(5) 0.010(6)
C33 0.049(5) 0.130(10) 0.056(6) 0.027(6) 0.002(4) 0.050(6)
C34 0.054(5) 0.107(9) 0.054(5) -0.012(5) -0.006(4) 0.049(6)
C35 0.093(8) 0.170(10) 0.177(10) 0.026(8) 0.032(8) -0.003(7)
C36 0.132(9) 0.158(10) 0.171(10) -0.019(8) 0.089(8) -0.003(8)
C37 0.103(8) 0.125(9) 0.195(10) 0.011(8) 0.078(8) -0.005(7)
C38 0.105(8) 0.187(10) 0.121(8) -0.026(8) 0.003(7) -0.051(8)
C39 0.092(7) 0.151(9) 0.114(8) 0.032(7) -0.036(6) -0.042(7)
C40 0.135(9) 0.139(10) 0.193(10) -0.027(8) -0.024(8) -0.037(8)
C41 0.021(3) 0.029(4) 0.022(3) 0.001(3) 0.006(2) 0.002(3)
C42 0.019(3) 0.040(4) 0.024(3) 0.001(3) 0.003(2) 0.004(3)
C43 0.017(3) 0.051(5) 0.032(4) 0.002(3) 0.003(3) -0.005(3)
C44 0.021(3) 0.043(4) 0.027(3) 0.001(3) 0.006(3) -0.006(3)
C45 0.021(3) 0.027(4) 0.024(3) 0.002(3) 0.006(2) -0.001(3)
C46 0.024(3) 0.027(4) 0.026(3) 0.003(3) 0.008(2) 0.001(3)
C47 0.025(3) 0.031(4) 0.038(4) -0.003(3) 0.010(3) -0.002(3)
C48 0.028(3) 0.035(4) 0.036(4) -0.008(3) 0.008(3) -0.012(3)
C49 0.024(3) 0.031(4) 0.028(3) -0.002(3) 0.009(3) -0.003(3)
C50 0.018(3) 0.016(3) 0.034(3) 0.002(3) 0.004(2) 0.000(2)
C51 0.018(3) 0.015(3) 0.024(3) 0.004(2) 0.006(2) 0.001(2)
C52 0.032(3) 0.017(3) 0.032(3) -0.004(3) -0.001(3) -0.004(3)
C53 0.037(4) 0.021(4) 0.027(3) 0.000(3) -0.009(3) -0.004(3)
C54 0.031(3) 0.016(3) 0.025(3) 0.002(3) -0.002(3) 0.001(3)
C55 0.017(3) 0.016(3) 0.024(3) 0.001(2) 0.006(2) -0.003(2)
C56 0.019(3) 0.019(3) 0.021(3) -0.003(2) 0.003(2) 0.002(2)
C57 0.032(3) 0.023(4) 0.022(3) 0.004(3) 0.001(2) 0.007(3)
C58 0.028(3) 0.032(4) 0.028(3) 0.001(3) 0.000(3) 0.009(3)
C59 0.020(3) 0.036(4) 0.031(3) 0.000(3) 0.004(3) 0.008(3)
C60 0.021(3) 0.026(3) 0.021(3) -0.001(3) 0.004(2) 0.005(2)
C61 0.015(3) 0.045(4) 0.017(3) 0.002(3) 0.006(2) 0.002(3)
C62 0.018(3) 0.019(3) 0.029(3) 0.006(3) 0.005(2) 0.001(2)
C63 0.019(3) 0.021(3) 0.021(3) 0.000(2) 0.002(2) 0.000(2)
C64 0.019(3) 0.018(3) 0.022(3) -0.001(2) -0.001(2) 0.002(2)
C65 0.021(3) 0.052(5) 0.046(4) -0.001(4) 0.000(3) -0.005(3)
C66 0.035(4) 0.074(6) 0.045(5) -0.022(4) 0.009(3) -0.027(4)
C67 0.074(6) 0.031(4) 0.033(4) -0.009(3) -0.023(4) 0.003(4)
C68 0.033(4) 0.055(5) 0.034(4) 0.015(3) 0.001(3) 0.015(3)
C69 0.039(5) 0.114(9) 0.054(6) 0.006(5) -0.012(4) 0.000(5)
C70 0.035(5) 0.067(7) 0.176(13) -0.029(8) -0.028(6) -0.001(5)
C71 0.019(4) 0.096(8) 0.061(5) -0.001(5) 0.006(3) -0.003(4)
C72 0.086(8) 0.212(16) 0.054(6) 0.012(8) -0.031(6) -0.080(10)
C73 0.058(6) 0.128(11) 0.176(13) -0.111(11) 0.048(8) -0.047(7)
C74 0.039(5) 0.131(10) 0.066(6) -0.047(6) 0.015(4) -0.037(6)
C75 0.089(7) 0.040(5) 0.046(5) -0.002(4) -0.036(5) 0.012(5)
C76 0.116(9) 0.132(11) 0.019(4) -0.005(5) 0.002(5) 0.033(8)
C77 0.125(9) 0.030(5) 0.075(6) -0.001(4) -0.070(6) -0.010(5)
C78 0.039(5) 0.117(9) 0.054(5) 0.027(6) -0.017(4) -0.008(5)
C79 0.068(6) 0.096(8) 0.047(5) 0.016(5) 0.010(4) 0.060(6)
C80 0.044(4) 0.094(7) 0.032(4) 0.026(4) 0.000(3) 0.029(5)
C81 0.092(6) 0.046(5) 0.086(6) 0.008(5) 0.014(5) 0.012(5)
C82 0.067(6) 0.120(10) 0.058(6) 0.012(6) 0.035(5) 0.011(6)
C83 0.078(7) 0.107(9) 0.061(6) 0.009(6) 0.036(5) 0.007(6)
C84 0.192(12) 0.167(11) 0.183(11) -0.006(9) 0.043(9) -0.013(9)
O1W 0.143(6) 0.087(5) 0.085(5) -0.021(4) 0.048(4) 0.049(5)

loop_
_atom_type_symbol
_atom_type_description
_atom_type_scat_dispersion_real
_atom_type_scat_dispersion_imag
_atom_type_scat_source
C C 0.0033 0.0016 'International Tables Vol C Tables 4.2.6.8 and 6.1.1.4'
H H 0.0000 0.0000 'International Tables Vol C Tables 4.2.6.8 and 6.1.1.4'
Gd Gd -0.1653 3.9035 'International Tables Vol C Tables 4.2.6.8 and 6.1.1.4'
Mn Mn 0.3368 0.7283 'International Tables Vol C Tables 4.2.6.8 and 6.1.1.4'
O O 0.0106 0.0060 'International Tables Vol C Tables 4.2.6.8 and 6.1.1.4'
S S 0.1246 0.1234 'International Tables Vol C Tables 4.2.6.8 and 6.1.1.4'

loop_
_geom_angle_atom_site_label_1
_geom_angle_atom_site_label_2
_geom_angle_atom_site_label_3
_geom_angle
_geom_angle_site_symmetry_1
_geom_angle_site_symmetry_3
_geom_angle_publ_flag
O8 Gd1 O4 68.23(13) . . ?
O8 Gd1 O9 69.88(14) . . ?
O4 Gd1 O9 70.90(14) . . ?
O8 Gd1 O1 135.88(14) . . ?
O4 Gd1 O1 93.17(14) . . ?
O9 Gd1 O1 66.21(14) . . ?
O8 Gd1 O5 91.58(14) . . ?
O4 Gd1 O5 137.61(14) . . ?
O9 Gd1 O5 67.14(14) . . ?
O1 Gd1 O5 75.54(14) . . ?
O8 Gd1 O11 137.89(14) . . ?
O4 Gd1 O11 138.12(15) . . ?
O9 Gd1 O11 140.05(16) . . ?
O1 Gd1 O11 82.66(15) . . ?
O5 Gd1 O11 81.74(16) . . ?
O8 Gd1 O10 80.06(15) . . ?
O4 Gd1 O10 77.71(15) . . ?
O9 Gd1 O10 142.60(15) . . ?
O1 Gd1 O10 136.65(14) . . ?
O5 Gd1 O10 137.13(14) . . ?
O11 Gd1 O10 77.34(16) . . ?
O8 Gd1 S5 66.20(10) . . ?
O4 Gd1 S5 127.66(10) . . ?
O9 Gd1 S5 114.21(11) . . ?
O1 Gd1 S5 138.08(10) . . ?
O5 Gd1 S5 67.77(10) . . ?
O11 Gd1 S5 72.89(11) . . ?
O10 Gd1 S5 70.44(11) . . ?
O8 Gd1 S1 129.10(11) . . ?
O4 Gd1 S1 65.59(10) . . ?
O9 Gd1 S1 112.27(11) . . ?
O1 Gd1 S1 67.26(10) . . ?
O5 Gd1 S1 137.78(10) . . ?
O11 Gd1 S1 74.57(11) . . ?
O10 Gd1 S1 70.46(11) . . ?
S5 Gd1 S1 133.33(4) . . ?
O8 Gd1 Mn2 40.23(9) . . ?
O4 Gd1 Mn2 39.25(9) . . ?
O9 Gd1 Mn2 44.34(10) . . ?
O1 Gd1 Mn2 100.60(10) . . ?
O5 Gd1 Mn2 101.89(10) . . ?
O11 Gd1 Mn2 175.59(13) . . ?
O10 Gd1 Mn2 98.26(11) . . ?
S5 Gd1 Mn2 106.04(3) . . ?
S1 Gd1 Mn2 103.85(3) . . ?
O8 Gd1 Gd2 103.28(11) . . ?
O4 Gd1 Gd2 105.51(10) . . ?
O9 Gd1 Gd2 41.40(10) . . ?
O1 Gd1 Gd2 41.61(10) . . ?
O5 Gd1 Gd2 41.32(9) . . ?
O11 Gd1 Gd2 98.66(12) . . ?
O10 Gd1 Gd2 175.99(11) . . ?
S5 Gd1 Gd2 108.72(3) . . ?
S1 Gd1 Gd2 108.49(3) . . ?
Mn2 Gd1 Gd2 85.743(18) . . ?
O6 Gd2 O2 68.27(14) . . ?
O6 Gd2 O5 91.23(14) . . ?
O2 Gd2 O5 137.38(14) . . ?
O6 Gd2 O9 69.34(15) . . ?
O2 Gd2 O9 70.67(14) . . ?
O5 Gd2 O9 67.12(14) . . ?
O6 Gd2 O1 134.98(14) . . ?
O2 Gd2 O1 92.55(15) . . ?
O5 Gd2 O1 75.73(14) . . ?
O9 Gd2 O1 65.86(15) . . ?
O6 Gd2 O13 80.48(16) . . ?
O2 Gd2 O13 79.14(16) . . ?
O5 Gd2 O13 135.83(15) . . ?
O9 Gd2 O13 143.26(15) . . ?
O1 Gd2 O13 137.47(15) . . ?
O6 Gd2 O12 140.18(16) . . ?
O2 Gd2 O12 135.71(15) . . ?
O5 Gd2 O12 83.88(16) . . ?
O9 Gd2 O12 140.59(17) . . ?
O1 Gd2 O12 81.96(17) . . ?
O13 Gd2 O12 76.11(18) . . ?
O6 Gd2 S2 129.61(11) . . ?
O2 Gd2 S2 66.02(10) . . ?
O5 Gd2 S2 137.63(10) . . ?
O9 Gd2 S2 112.62(11) . . ?
O1 Gd2 S2 67.29(10) . . ?
O13 Gd2 S2 71.31(12) . . ?
O12 Gd2 S2 71.46(12) . . ?
O6 Gd2 S6 66.13(10) . . ?
O2 Gd2 S6 127.92(11) . . ?
O5 Gd2 S6 67.16(10) . . ?
O9 Gd2 S6 113.45(11) . . ?
O1 Gd2 S6 138.15(10) . . ?
O13 Gd2 S6 69.88(12) . . ?
O12 Gd2 S6 75.68(12) . . ?
S2 Gd2 S6 133.78(5) . . ?
O6 Gd2 Mn1 39.70(10) . . ?
O2 Gd2 Mn1 38.93(9) . . ?
O5 Gd2 Mn1 102.22(10) . . ?
O9 Gd2 Mn1 44.80(10) . . ?
O1 Gd2 Mn1 100.50(10) . . ?
O13 Gd2 Mn1 98.47(12) . . ?
O12 Gd2 Mn1 173.80(13) . . ?
S2 Gd2 Mn1 104.12(4) . . ?
S6 Gd2 Mn1 105.50(3) . . ?
O6 Gd2 Gd1 102.58(11) . . ?
O2 Gd2 Gd1 104.84(11) . . ?
O5 Gd2 Gd1 41.64(10) . . ?
O9 Gd2 Gd1 41.04(10) . . ?
O1 Gd2 Gd1 41.50(9) . . ?
O13 Gd2 Gd1 175.63(12) . . ?
O12 Gd2 Gd1 99.63(14) . . ?
S2 Gd2 Gd1 108.46(4) . . ?
S6 Gd2 Gd1 108.34(3) . . ?
Mn1 Gd2 Gd1 85.837(18) . . ?
O7 Mn1 O2 152.62(17) . . ?
O7 Mn1 O6 100.69(18) . . ?
O2 Mn1 O6 75.72(15) . . ?
O7 Mn1 O3 75.37(17) . . ?
O2 Mn1 O3 91.56(17) . . ?
O6 Mn1 O3 143.97(16) . . ?
O7 Mn1 O9 77.56(16) . . ?
O2 Mn1 O9 75.41(16) . . ?
O6 Mn1 O9 73.40(16) . . ?
O3 Mn1 O9 70.78(15) . . ?
O7 Mn1 S3 121.17(15) . . ?
O2 Mn1 S3 75.86(11) . . ?
O6 Mn1 S3 132.81(13) . . ?
O3 Mn1 S3 73.15(11) . . ?
O9 Mn1 S3 132.58(12) . . ?
O7 Mn1 S7 72.84(12) . . ?
O2 Mn1 S7 129.66(13) . . ?
O6 Mn1 S7 73.95(11) . . ?
O3 Mn1 S7 134.77(12) . . ?
O9 Mn1 S7 130.25(12) . . ?
S3 Mn1 S7 97.07(5) . . ?
O7 Mn1 Mn2 41.65(12) . . ?
O2 Mn1 Mn2 113.29(13) . . ?
O6 Mn1 Mn2 110.05(12) . . ?
O3 Mn1 Mn2 44.33(11) . . ?
O9 Mn1 Mn2 47.79(10) . . ?
S3 Mn1 Mn2 115.55(5) . . ?
S7 Mn1 Mn2 114.45(4) . . ?
O7 Mn1 Gd2 115.74(14) . . ?
O2 Mn1 Gd2 43.82(11) . . ?
O6 Mn1 Gd2 43.92(11) . . ?
O3 Mn1 Gd2 104.73(12) . . ?
O9 Mn1 Gd2 46.05(10) . . ?
S3 Mn1 Gd2 119.66(4) . . ?
S7 Mn1 Gd2 117.73(4) . . ?
Mn2 Mn1 Gd2 93.84(3) . . ?
O7 Mn2 O4 154.31(17) . . ?
O7 Mn2 O8 101.93(18) . . ?
O4 Mn2 O8 75.50(14) . . ?
O7 Mn2 O3 75.36(17) . . ?
O4 Mn2 O3 92.01(16) . . ?
O8 Mn2 O3 144.84(16) . . ?
O7 Mn2 O9 78.49(17) . . ?
O4 Mn2 O9 76.26(16) . . ?
O8 Mn2 O9 73.90(15) . . ?
O3 Mn2 O9 71.21(15) . . ?
O7 Mn2 S4 120.07(15) . . ?
O4 Mn2 S4 75.52(11) . . ?
O8 Mn2 S4 132.17(13) . . ?
O3 Mn2 S4 72.90(11) . . ?
O9 Mn2 S4 132.87(12) . . ?
O7 Mn2 S8 72.88(12) . . ?
O4 Mn2 S8 128.49(12) . . ?
O8 Mn2 S8 73.37(11) . . ?
O3 Mn2 S8 135.10(12) . . ?
O9 Mn2 S8 130.24(12) . . ?
S4 Mn2 S8 96.81(5) . . ?
O7 Mn2 Mn1 41.92(12) . . ?
O4 Mn2 Mn1 114.48(12) . . ?
O8 Mn2 Mn1 111.58(12) . . ?
O3 Mn2 Mn1 44.06(11) . . ?
O9 Mn2 Mn1 48.64(11) . . ?
S4 Mn2 Mn1 114.83(5) . . ?
S8 Mn2 Mn1 114.75(4) . . ?
O7 Mn2 Gd1 116.60(14) . . ?
O4 Mn2 Gd1 44.55(11) . . ?
O8 Mn2 Gd1 43.97(10) . . ?
O3 Mn2 Gd1 105.04(12) . . ?
O9 Mn2 Gd1 45.94(11) . . ?
S4 Mn2 Gd1 120.06(4) . . ?
S8 Mn2 Gd1 117.24(4) . . ?
Mn1 Mn2 Gd1 94.58(3) . . ?
C20 S1 C1 100.3(3) . . ?
C20 S1 Gd1 99.59(19) . . ?
C1 S1 Gd1 99.1(2) . . ?
C6 S2 C5 100.5(3) . . ?
C6 S2 Gd2 99.4(2) . . ?
C5 S2 Gd2 99.5(2) . . ?
C11 S3 C10 103.3(3) . . ?
C11 S3 Mn1 94.7(2) . . ?
C10 S3 Mn1 93.9(2) . . ?
C15 S4 C16 102.9(3) . . ?
C15 S4 Mn2 94.9(2) . . ?
C16 S4 Mn2 93.5(2) . . ?
C60 S5 C41 101.4(3) . . ?
C60 S5 Gd1 99.23(19) . . ?
C41 S5 Gd1 98.7(2) . . ?
C45 S6 C46 101.5(3) . . ?
C45 S6 Gd2 99.3(2) . . ?
C46 S6 Gd2 99.3(2) . . ?
C51 S7 C50 101.1(3) . . ?
C51 S7 Mn1 96.0(2) . . ?
C50 S7 Mn1 95.7(2) . . ?
C55 S8 C56 102.6(3) . . ?
C55 S8 Mn2 96.19(19) . . ?
C56 S8 Mn2 96.53(19) . . ?
C21 O1 Gd1 130.5(4) . . ?
C21 O1 Gd2 131.0(4) . . ?
Gd1 O1 Gd2 96.90(14) . . ?
C22 O2 Mn1 126.0(4) . . ?
C22 O2 Gd2 135.1(4) . . ?
Mn1 O2 Gd2 97.25(15) . . ?
C23 O3 Mn1 123.6(4) . . ?
C23 O3 Mn2 124.2(4) . . ?
Mn1 O3 Mn2 91.61(15) . . ?
C24 O4 Mn2 126.1(4) . . ?
C24 O4 Gd1 135.7(4) . . ?
Mn2 O4 Gd1 96.20(15) . . ?
C61 O5 Gd2 131.1(4) . . ?
C61 O5 Gd1 129.9(4) . . ?
Gd2 O5 Gd1 97.05(14) . . ?
C62 O6 Mn1 128.9(4) . . ?
C62 O6 Gd2 134.7(4) . . ?
Mn1 O6 Gd2 96.38(15) . . ?
C63 O7 Mn2 131.8(4) . . ?
C63 O7 Mn1 131.6(4) . . ?
Mn2 O7 Mn1 96.44(17) . . ?
C64 O8 Mn2 128.6(4) . . ?
C64 O8 Gd1 135.4(4) . . ?
Mn2 O8 Gd1 95.80(14) . . ?
Mn2 O9 Mn1 83.56(14) . . ?
Mn2 O9 Gd1 89.72(15) . . ?
Mn1 O9 Gd1 173.3(2) . . ?
Mn2 O9 Gd2 172.7(2) . . ?
Mn1 O9 Gd2 89.16(15) . . ?
Gd1 O9 Gd2 97.56(15) . . ?
C81 O10 Gd1 127.0(5) . . ?
C82 O11 Gd1 127.7(5) . . ?
C83 O12 Gd2 131.1(5) . . ?
C84 O13 Gd2 130.1(10) . . ?
C2 C1 C21 122.1(6) . . ?
C2 C1 S1 118.2(5) . . ?
C21 C1 S1 119.7(4) . . ?
C3 C2 C1 122.2(7) . . ?
C3 C2 H2A 118.9 . . ?
C1 C2 H2A 118.9 . . ?
C2 C3 C4 116.5(6) . . ?
C2 C3 C25 122.7(7) . . ?
C4 C3 C25 120.8(6) . . ?
C5 C4 C3 122.2(6) . . ?
C5 C4 H4A 118.9 . . ?
C3 C4 H4A 118.9 . . ?
C4 C5 C21 121.7(6) . . ?
C4 C5 S2 118.3(5) . . ?
C21 C5 S2 120.0(5) . . ?
C7 C6 C22 121.8(6) . . ?
C7 C6 S2 120.2(5) . . ?
C22 C6 S2 117.9(5) . . ?
C8 C7 C6 121.6(6) . . ?
C8 C7 H7A 119.2 . . ?
C6 C7 H7A 119.2 . . ?
C7 C8 C9 117.3(6) . . ?
C7 C8 C26 121.4(6) . . ?
C9 C8 C26 121.3(6) . . ?
C10 C9 C8 122.1(6) . . ?
C10 C9 H9A 118.9 . . ?
C8 C9 H9A 118.9 . . ?
C9 C10 C22 121.3(6) . . ?
C9 C10 S3 119.5(5) . . ?
C22 C10 S3 119.1(4) . . ?
C12 C11 C23 121.0(6) . . ?
C12 C11 S3 120.4(5) . . ?
C23 C11 S3 118.5(5) . . ?
C13 C12 C11 121.6(6) . . ?
C13 C12 H12A 119.2 . . ?
C11 C12 H12A 119.2 . . ?
C14 C13 C12 117.2(6) . . ?
C14 C13 C27 121.1(7) . . ?
C12 C13 C27 121.6(7) . . ?
C13 C14 C15 123.2(7) . . ?
C13 C14 H14A 118.4 . . ?
C15 C14 H14A 118.4 . . ?
C14 C15 C23 119.5(6) . . ?
C14 C15 S4 121.5(5) . . ?
C23 C15 S4 118.9(4) . . ?
C17 C16 C24 121.0(6) . . ?
C17 C16 S4 118.9(5) . . ?
C24 C16 S4 120.0(5) . . ?
C16 C17 C18 121.6(6) . . ?
C16 C17 H17A 119.2 . . ?
C18 C17 H17A 119.2 . . ?
C19 C18 C17 117.7(6) . . ?
C19 C18 C28 121.0(6) . . ?
C17 C18 C28 121.4(7) . . ?
C18 C19 C20 121.7(6) . . ?
C18 C19 H19A 119.2 . . ?
C20 C19 H19A 119.2 . . ?
C19 C20 C24 121.2(6) . . ?
C19 C20 S1 120.6(5) . . ?
C24 C20 S1 118.1(5) . . ?
O1 C21 C1 123.2(6) . . ?
O1 C21 C5 121.8(6) . . ?
C1 C21 C5 115.0(5) . . ?
O2 C22 C6 121.3(6) . . ?
O2 C22 C10 122.9(5) . . ?
C6 C22 C10 115.8(5) . . ?
O3 C23 C11 121.6(6) . . ?
O3 C23 C15 120.9(5) . . ?
C11 C23 C15 117.4(5) . . ?
O4 C24 C16 122.3(5) . . ?
O4 C24 C20 121.0(5) . . ?
C16 C24 C20 116.6(5) . . ?
C31 C25 C30 107.5(10) . . ?
C31 C25 C29 110.7(9) . . ?
C30 C25 C29 106.9(10) . . ?
C31 C25 C3 111.4(7) . . ?
C30 C25 C3 111.8(6) . . ?
C29 C25 C3 108.5(6) . . ?
C32 C26 C34 109.0(8) . . ?
C32 C26 C33 108.7(8) . . ?
C34 C26 C33 108.3(8) . . ?
C32 C26 C8 108.2(7) . . ?
C34 C26 C8 110.8(6) . . ?
C33 C26 C8 111.7(6) . . ?
C35 C27 C37 129.2(11) . . ?
C35 C27 C13 112.1(9) . . ?
C37 C27 C13 113.9(9) . . ?
C35 C27 C36 91.9(12) . . ?
C37 C27 C36 94.3(11) . . ?
C13 C27 C36 107.1(9) . . ?
C39 C28 C40 105.4(11) . . ?
C39 C28 C38 107.7(11) . . ?
C40 C28 C38 111.6(11) . . ?
C39 C28 C18 111.0(8) . . ?
C40 C28 C18 109.2(9) . . ?
C38 C28 C18 111.7(8) . . ?
C25 C29 H29A 109.5 . . ?
C25 C29 H29B 109.5 . . ?
H29A C29 H29B 109.5 . . ?
C25 C29 H29C 109.5 . . ?
H29A C29 H29C 109.5 . . ?
H29B C29 H29C 109.5 . . ?
C25 C30 H30A 109.5 . . ?
C25 C30 H30B 109.5 . . ?
H30A C30 H30B 109.5 . . ?
C25 C30 H30C 109.5 . . ?
H30A C30 H30C 109.5 . . ?
H30B C30 H30C 109.5 . . ?
C25 C31 H31A 109.5 . . ?
C25 C31 H31B 109.5 . . ?
H31A C31 H31B 109.5 . . ?
C25 C31 H31C 109.5 . . ?
H31A C31 H31C 109.5 . . ?
H31B C31 H31C 109.5 . . ?
C26 C32 H32A 109.5 . . ?
C26 C32 H32B 109.5 . . ?
H32A C32 H32B 109.5 . . ?
C26 C32 H32C 109.5 . . ?
H32A C32 H32C 109.5 . . ?
H32B C32 H32C 109.5 . . ?
C26 C33 H33A 109.5 . . ?
C26 C33 H33B 109.5 . . ?
H33A C33 H33B 109.5 . . ?
C26 C33 H33C 109.5 . . ?
H33A C33 H33C 109.5 . . ?
H33B C33 H33C 109.5 . . ?
C26 C34 H34A 109.5 . . ?
C26 C34 H34B 109.5 . . ?
H34A C34 H34B 109.5 . . ?
C26 C34 H34C 109.5 . . ?
H34A C34 H34C 109.5 . . ?
H34B C34 H34C 109.5 . . ?
C27 C35 H35A 109.5 . . ?
C27 C35 H35B 109.5 . . ?
H35A C35 H35B 109.5 . . ?
C27 C35 H35C 109.5 . . ?
H35A C35 H35C 109.5 . . ?
H35B C35 H35C 109.5 . . ?
C27 C36 H36A 109.5 . . ?
C27 C36 H36B 109.5 . . ?
H36A C36 H36B 109.5 . . ?
C27 C36 H36C 109.5 . . ?
H36A C36 H36C 109.5 . . ?
H36B C36 H36C 109.5 . . ?
C27 C37 H37A 109.5 . . ?
C27 C37 H37B 109.5 . . ?
H37A C37 H37B 109.5 . . ?
C27 C37 H37C 109.5 . . ?
H37A C37 H37C 109.5 . . ?
H37B C37 H37C 109.5 . . ?
C28 C38 H38A 109.5 . . ?
C28 C38 H38B 109.5 . . ?
H38A C38 H38B 109.5 . . ?
C28 C38 H38C 109.5 . . ?
H38A C38 H38C 109.5 . . ?
H38B C38 H38C 109.5 . . ?
C28 C39 H39A 109.5 . . ?
C28 C39 H39B 109.5 . . ?
H39A C39 H39B 109.5 . . ?
C28 C39 H39C 109.5 . . ?
H39A C39 H39C 109.5 . . ?
H39B C39 H39C 109.5 . . ?
C28 C40 H40A 109.5 . . ?
C28 C40 H40B 109.5 . . ?
H40A C40 H40B 109.5 . . ?
C28 C40 H40C 109.5 . . ?
H40A C40 H40C 109.5 . . ?
H40B C40 H40C 109.5 . . ?
C42 C41 C61 122.3(6) . . ?
C42 C41 S5 117.1(5) . . ?
C61 C41 S5 120.6(5) . . ?
C43 C42 C41 121.3(6) . . ?
C43 C42 H42A 119.3 . . ?
C41 C42 H42A 119.3 . . ?
C44 C43 C42 117.0(6) . . ?
C44 C43 C65 123.5(7) . . ?
C42 C43 C65 119.5(6) . . ?
C45 C44 C43 121.8(6) . . ?
C45 C44 H44A 119.1 . . ?
C43 C44 H44A 119.1 . . ?
C44 C45 C61 122.5(6) . . ?
C44 C45 S6 118.1(5) . . ?
C61 C45 S6 119.4(4) . . ?
C47 C46 C62 121.4(6) . . ?
C47 C46 S6 120.9(5) . . ?
C62 C46 S6 117.7(5) . . ?
C46 C47 C48 122.8(6) . . ?
C46 C47 H47A 118.6 . . ?
C48 C47 H47A 118.6 . . ?
C47 C48 C49 116.4(6) . . ?
C47 C48 C66 124.3(6) . . ?
C49 C48 C66 119.2(6) . . ?
C50 C49 C48 121.6(6) . . ?
C50 C49 H49A 119.2 . . ?
C48 C49 H49A 119.2 . . ?
C49 C50 C62 121.7(5) . . ?
C49 C50 S7 119.4(5) . . ?
C62 C50 S7 118.9(4) . . ?
C52 C51 C63 121.1(5) . . ?
C52 C51 S7 120.7(5) . . ?
C63 C51 S7 118.2(4) . . ?
C51 C52 C53 121.8(6) . . ?
C51 C52 H52A 119.1 . . ?
C53 C52 H52A 119.1 . . ?
C54 C53 C52 116.7(6) . . ?
C54 C53 C67 122.5(6) . . ?
C52 C53 C67 120.7(6) . . ?
C55 C54 C53 122.1(6) . . ?
C55 C54 H54A 119.0 . . ?
C53 C54 H54A 119.0 . . ?
C54 C55 C63 120.6(5) . . ?
C54 C55 S8 121.4(5) . . ?
C63 C55 S8 117.9(4) . . ?
C57 C56 C64 121.3(5) . . ?
C57 C56 S8 120.2(4) . . ?
C64 C56 S8 118.4(4) . . ?
C56 C57 C58 122.0(6) . . ?
C56 C57 H57A 119.0 . . ?
C58 C57 H57A 119.0 . . ?
C57 C58 C59 117.4(5) . . ?
C57 C58 C68 122.8(6) . . ?
C59 C58 C68 119.7(6) . . ?
C60 C59 C58 121.7(6) . . ?
C60 C59 H59A 119.1 . . ?
C58 C59 H59A 119.1 . . ?
C59 C60 C64 120.9(5) . . ?
C59 C60 S5 121.1(5) . . ?
C64 C60 S5 118.0(4) . . ?
O5 C61 C41 122.6(6) . . ?
O5 C61 C45 122.6(6) . . ?
C41 C61 C45 114.8(5) . . ?
O6 C62 C46 121.9(5) . . ?
O6 C62 C50 122.0(5) . . ?
C46 C62 C50 116.0(5) . . ?
O7 C63 C51 121.3(5) . . ?
O7 C63 C55 121.2(5) . . ?
C51 C63 C55 117.6(5) . . ?
O8 C64 C56 122.5(5) . . ?
O8 C64 C60 121.0(5) . . ?
C56 C64 C60 116.5(5) . . ?
C70 C65 C69 107.9(8) . . ?
C70 C65 C43 111.8(7) . . ?
C69 C65 C43 110.2(6) . . ?
C70 C65 C71 109.5(8) . . ?
C69 C65 C71 108.9(7) . . ?
C43 C65 C71 108.6(6) . . ?
C72 C66 C74 110.5(9) . . ?
C72 C66 C48 110.2(7) . . ?
C74 C66 C48 111.6(6) . . ?
C72 C66 C73 107.8(10) . . ?
C74 C66 C73 108.0(8) . . ?
C48 C66 C73 108.7(7) . . ?
C77 C67 C75 108.9(7) . . ?
C77 C67 C53 111.7(7) . . ?
C75 C67 C53 112.2(6) . . ?
C77 C67 C76 108.8(8) . . ?
C75 C67 C76 108.5(8) . . ?
C53 C67 C76 106.6(7) . . ?
C78 C68 C79 109.0(8) . . ?
C78 C68 C58 109.4(6) . . ?
C79 C68 C58 109.5(6) . . ?
C78 C68 C80 109.1(7) . . ?
C79 C68 C80 107.9(7) . . ?
C58 C68 C80 111.8(6) . . ?
C65 C69 H69A 109.5 . . ?
C65 C69 H69B 109.5 . . ?
H69A C69 H69B 109.5 . . ?
C65 C69 H69C 109.5 . . ?
H69A C69 H69C 109.5 . . ?
H69B C69 H69C 109.5 . . ?
C65 C70 H70A 109.5 . . ?
C65 C70 H70B 109.5 . . ?
H70A C70 H70B 109.5 . . ?
C65 C70 H70C 109.5 . . ?
H70A C70 H70C 109.5 . . ?
H70B C70 H70C 109.5 . . ?
C65 C71 H71A 109.5 . . ?
C65 C71 H71B 109.5 . . ?
H71A C71 H71B 109.5 . . ?
C65 C71 H71C 109.5 . . ?
H71A C71 H71C 109.5 . . ?
H71B C71 H71C 109.5 . . ?
C66 C72 H72A 109.5 . . ?
C66 C72 H72B 109.5 . . ?
H72A C72 H72B 109.5 . . ?
C66 C72 H72C 109.5 . . ?
H72A C72 H72C 109.5 . . ?
H72B C72 H72C 109.5 . . ?
C66 C73 H73A 109.5 . . ?
C66 C73 H73B 109.5 . . ?
H73A C73 H73B 109.5 . . ?
C66 C73 H73C 109.5 . . ?
H73A C73 H73C 109.5 . . ?
H73B C73 H73C 109.5 . . ?
C66 C74 H74A 109.5 . . ?
C66 C74 H74B 109.5 . . ?
H74A C74 H74B 109.5 . . ?
C66 C74 H74C 109.5 . . ?
H74A C74 H74C 109.5 . . ?
H74B C74 H74C 109.5 . . ?
C67 C75 H75A 109.5 . . ?
C67 C75 H75B 109.5 . . ?
H75A C75 H75B 109.5 . . ?
C67 C75 H75C 109.5 . . ?
H75A C75 H75C 109.5 . . ?
H75B C75 H75C 109.5 . . ?
C67 C76 H76A 109.5 . . ?
C67 C76 H76B 109.5 . . ?
H76A C76 H76B 109.5 . . ?
C67 C76 H76C 109.5 . . ?
H76A C76 H76C 109.5 . . ?
H76B C76 H76C 109.5 . . ?
C67 C77 H77A 109.5 . . ?
C67 C77 H77B 109.5 . . ?
H77A C77 H77B 109.5 . . ?
C67 C77 H77C 109.5 . . ?
H77A C77 H77C 109.5 . . ?
H77B C77 H77C 109.5 . . ?
C68 C78 H78A 109.5 . . ?
C68 C78 H78B 109.5 . . ?
H78A C78 H78B 109.5 . . ?
C68 C78 H78C 109.5 . . ?
H78A C78 H78C 109.5 . . ?
H78B C78 H78C 109.5 . . ?
C68 C79 H79A 109.5 . . ?
C68 C79 H79B 109.5 . . ?
H79A C79 H79B 109.5 . . ?
C68 C79 H79C 109.5 . . ?
H79A C79 H79C 109.5 . . ?
H79B C79 H79C 109.5 . . ?
C68 C80 H80A 109.5 . . ?
C68 C80 H80B 109.5 . . ?
H80A C80 H80B 109.5 . . ?
C68 C80 H80C 109.5 . . ?
H80A C80 H80C 109.5 . . ?
H80B C80 H80C 109.5 . . ?
O10 C81 H81A 109.5 . . ?
O10 C81 H81B 109.5 . . ?
H81A C81 H81B 109.5 . . ?
O10 C81 H81C 109.5 . . ?
H81A C81 H81C 109.5 . . ?
H81B C81 H81C 109.5 . . ?
O11 C82 H82A 109.5 . . ?
O11 C82 H82B 109.5 . . ?
H82A C82 H82B 109.5 . . ?
O11 C82 H82C 109.5 . . ?
H82A C82 H82C 109.5 . . ?
H82B C82 H82C 109.5 . . ?
O12 C83 H83A 109.5 . . ?
O12 C83 H83B 109.5 . . ?
H83A C83 H83B 109.5 . . ?
O12 C83 H83C 109.5 . . ?
H83A C83 H83C 109.5 . . ?
H83B C83 H83C 109.5 . . ?
O13 C84 H84A 109.5 . . ?
O13 C84 H84B 109.5 . . ?
H84A C84 H84B 109.5 . . ?
O13 C84 H84C 109.5 . . ?
H84A C84 H84C 109.5 . . ?
H84B C84 H84C 109.5 . . ?
H1 O1W H2 139.5 . . ?

loop_
_geom_bond_atom_site_label_1
_geom_bond_atom_site_label_2
_geom_bond_distance
_geom_bond_site_symmetry_2
_geom_bond_publ_flag
Gd1 O8 2.335(4) . ?
Gd1 O4 2.361(4) . ?
Gd1 O9 2.404(4) . ?
Gd1 O1 2.422(4) . ?
Gd1 O5 2.430(4) . ?
Gd1 O11 2.446(4) . ?
Gd1 O10 2.467(5) . ?
Gd1 S5 3.0015(15) . ?
Gd1 S1 3.0195(16) . ?
Gd1 Mn2 3.3454(9) . ?
Gd1 Gd2 3.6293(13) . ?
Gd2 O6 2.347(4) . ?
Gd2 O2 2.347(4) . ?
Gd2 O5 2.414(4) . ?
Gd2 O9 2.421(4) . ?
Gd2 O1 2.427(4) . ?
Gd2 O13 2.443(5) . ?
Gd2 O12 2.452(5) . ?
Gd2 S2 2.9997(16) . ?
Gd2 S6 3.0093(16) . ?
Gd2 Mn1 3.3627(10) . ?
Mn1 O7 2.109(4) . ?
Mn1 O2 2.130(4) . ?
Mn1 O6 2.161(4) . ?
Mn1 O3 2.182(4) . ?
Mn1 O9 2.370(4) . ?
Mn1 S3 2.7582(17) . ?
Mn1 S7 2.7895(17) . ?
Mn1 Mn2 3.1370(17) . ?
Mn2 O7 2.098(4) . ?
Mn2 O4 2.129(4) . ?
Mn2 O8 2.172(4) . ?
Mn2 O3 2.193(4) . ?
Mn2 O9 2.338(4) . ?
Mn2 S4 2.7690(18) . ?
Mn2 S8 2.7865(16) . ?
S1 C20 1.785(6) . ?
S1 C1 1.792(7) . ?
S2 C6 1.783(6) . ?
S2 C5 1.792(7) . ?
S3 C11 1.789(7) . ?
S3 C10 1.796(6) . ?
S4 C15 1.776(6) . ?
S4 C16 1.786(6) . ?
S5 C60 1.788(6) . ?
S5 C41 1.791(7) . ?
S6 C45 1.787(6) . ?
S6 C46 1.791(6) . ?
S7 C51 1.785(6) . ?
S7 C50 1.796(6) . ?
S8 C55 1.777(6) . ?
S8 C56 1.782(6) . ?
O1 C21 1.342(7) . ?
O2 C22 1.305(7) . ?
O3 C23 1.309(7) . ?
O4 C24 1.312(7) . ?
O5 C61 1.332(7) . ?
O6 C62 1.317(7) . ?
O7 C63 1.318(7) . ?
O8 C64 1.314(7) . ?
O10 C81 1.416(11) . ?
O11 C82 1.362(10) . ?
O12 C83 1.360(10) . ?
O13 C84 1.302(19) . ?
C1 C2 1.390(8) . ?
C1 C21 1.400(9) . ?
C2 C3 1.374(10) . ?
C2 H2A 0.9500 . ?
C3 C4 1.386(10) . ?
C3 C25 1.536(9) . ?
C4 C5 1.385(9) . ?
C4 H4A 0.9500 . ?
C5 C21 1.411(9) . ?
C6 C7 1.391(9) . ?
C6 C22 1.412(9) . ?
C7 C8 1.390(10) . ?
C7 H7A 0.9500 . ?
C8 C9 1.395(9) . ?
C8 C26 1.539(9) . ?
C9 C10 1.382(8) . ?
C9 H9A 0.9500 . ?
C10 C22 1.426(9) . ?
C11 C12 1.397(8) . ?
C11 C23 1.401(9) . ?
C12 C13 1.389(10) . ?
C12 H12A 0.9500 . ?
C13 C14 1.375(10) . ?
C13 C27 1.524(9) . ?
C14 C15 1.392(8) . ?
C14 H14A 0.9500 . ?
C15 C23 1.419(9) . ?
C16 C17 1.397(9) . ?
C16 C24 1.414(9) . ?
C17 C18 1.397(9) . ?
C17 H17A 0.9500 . ?
C18 C19 1.388(10) . ?
C18 C28 1.529(10) . ?
C19 C20 1.396(9) . ?
C19 H19A 0.9500 . ?
C20 C24 1.414(8) . ?
C25 C31 1.494(12) . ?
C25 C30 1.508(14) . ?
C25 C29 1.514(12) . ?
C26 C32 1.517(14) . ?
C26 C34 1.519(11) . ?
C26 C33 1.533(12) . ?
C27 C35 1.396(18) . ?
C27 C37 1.461(16) . ?
C27 C36 1.580(19) . ?
C28 C39 1.467(14) . ?
C28 C40 1.490(19) . ?
C28 C38 1.499(16) . ?
C29 H29A 0.9800 . ?
C29 H29B 0.9800 . ?
C29 H29C 0.9800 . ?
C30 H30A 0.9800 . ?
C30 H30B 0.9800 . ?
C30 H30C 0.9800 . ?
C31 H31A 0.9800 . ?
C31 H31B 0.9800 . ?
C31 H31C 0.9800 . ?
C32 H32A 0.9800 . ?
C32 H32B 0.9800 . ?
C32 H32C 0.9800 . ?
C33 H33A 0.9800 . ?
C33 H33B 0.9800 . ?
C33 H33C 0.9800 . ?
C34 H34A 0.9800 . ?
C34 H34B 0.9800 . ?
C34 H34C 0.9800 . ?
C35 H35A 0.9800 . ?
C35 H35B 0.9800 . ?
C35 H35C 0.9800 . ?
C36 H36A 0.9800 . ?
C36 H36B 0.9800 . ?
C36 H36C 0.9800 . ?
C37 H37A 0.9800 . ?
C37 H37B 0.9800 . ?
C37 H37C 0.9800 . ?
C38 H38A 0.9800 . ?
C38 H38B 0.9800 . ?
C38 H38C 0.9800 . ?
C39 H39A 0.9800 . ?
C39 H39B 0.9800 . ?
C39 H39C 0.9800 . ?
C40 H40A 0.9800 . ?
C40 H40B 0.9800 . ?
C40 H40C 0.9800 . ?
C41 C42 1.396(8) . ?
C41 C61 1.406(9) . ?
C42 C43 1.391(10) . ?
C42 H42A 0.9500 . ?
C43 C44 1.389(10) . ?
C43 C65 1.539(8) . ?
C44 C45 1.380(8) . ?
C44 H44A 0.9500 . ?
C45 C61 1.411(9) . ?
C46 C47 1.374(9) . ?
C46 C62 1.409(8) . ?
C47 C48 1.391(9) . ?
C47 H47A 0.9500 . ?
C48 C49 1.406(9) . ?
C48 C66 1.534(9) . ?
C49 C50 1.380(8) . ?
C49 H49A 0.9500 . ?
C50 C62 1.419(8) . ?
C51 C52 1.382(8) . ?
C51 C63 1.398(8) . ?
C52 C53 1.407(9) . ?
C52 H52A 0.9500 . ?
C53 C54 1.394(9) . ?
C53 C67 1.531(9) . ?
C54 C55 1.390(8) . ?
C54 H54A 0.9500 . ?
C55 C63 1.406(8) . ?
C56 C57 1.384(8) . ?
C56 C64 1.413(8) . ?
C57 C58 1.387(9) . ?
C57 H57A 0.9500 . ?
C58 C59 1.397(9) . ?
C58 C68 1.540(8) . ?
C59 C60 1.392(8) . ?
C59 H59A 0.9500 . ?
C60 C64 1.418(8) . ?
C65 C70 1.513(12) . ?
C65 C69 1.518(12) . ?
C65 C71 1.553(11) . ?
C66 C72 1.495(14) . ?
C66 C74 1.508(11) . ?
C66 C73 1.536(14) . ?
C67 C77 1.515(11) . ?
C67 C75 1.519(11) . ?
C67 C76 1.542(14) . ?
C68 C78 1.515(12) . ?
C68 C79 1.533(11) . ?
C68 C80 1.546(10) . ?
C69 H69A 0.9800 . ?
C69 H69B 0.9800 . ?
C69 H69C 0.9800 . ?
C70 H70A 0.9800 . ?
C70 H70B 0.9800 . ?
C70 H70C 0.9800 . ?
C71 H71A 0.9800 . ?
C71 H71B 0.9800 . ?
C71 H71C 0.9800 . ?
C72 H72A 0.9800 . ?
C72 H72B 0.9800 . ?
C72 H72C 0.9800 . ?
C73 H73A 0.9800 . ?
C73 H73B 0.9800 . ?
C73 H73C 0.9800 . ?
C74 H74A 0.9800 . ?
C74 H74B 0.9800 . ?
C74 H74C 0.9800 . ?
C75 H75A 0.9800 . ?
C75 H75B 0.9800 . ?
C75 H75C 0.9800 . ?
C76 H76A 0.9800 . ?
C76 H76B 0.9800 . ?
C76 H76C 0.9800 . ?
C77 H77A 0.9800 . ?
C77 H77B 0.9800 . ?
C77 H77C 0.9800 . ?
C78 H78A 0.9800 . ?
C78 H78B 0.9800 . ?
C78 H78C 0.9800 . ?
C79 H79A 0.9800 . ?
C79 H79B 0.9800 . ?
C79 H79C 0.9800 . ?
C80 H80A 0.9800 . ?
C80 H80B 0.9800 . ?
C80 H80C 0.9800 . ?
C81 H81A 0.9800 . ?
C81 H81B 0.9800 . ?
C81 H81C 0.9800 . ?
C82 H82A 0.9800 . ?
C82 H82B 0.9800 . ?
C82 H82C 0.9800 . ?
C83 H83A 0.9800 . ?
C83 H83B 0.9800 . ?
C83 H83C 0.9800 . ?
C84 H84A 0.9800 . ?
C84 H84B 0.9800 . ?
C84 H84C 0.9800 . ?
O14 C85 1.407(12) . ?
O15 C86 1.433(12) . ?
O16 C87 1.434(11) . ?
O17 C88 1.412(11) . ?
O18 C89 1.452(16) . ?
O19 C90 1.43(2) . ?
O20 C91 1.40(2) . ?
O21 C92 1.47(2) . ?
O22 C93 1.41(3) . ?
O23 C94 0.85(4) . ?
O24 C95 1.33(3) . ?
O1W H1 0.8501 . ?
O1W H2 0.8583 . ?
